data_1529752
loop_
_publ_author_name
'Chaix-Pluchery, O.'
'Niepce, J.-C.'
'Bouillot, J.'
'Pannetier, J.'

_publ_section_title
;
 Structural prereactional transformations in Ca (O H)2
;
_journal_name_full 'Journal of Solid State Chemistry'
_journal_page_first 225
_journal_page_last 234
_journal_volume 67
_journal_year 1987
_chemical_formula_sum 'Ca H2 O2'
_chemical_name_systematic 'Ca (O H)2'
_space_group_IT_number 164
_symmetry_space_group_name_Hall '-P 3 2"'
_symmetry_space_group_name_H-M 'P -3 m 1'
_cell_angle_alpha 90
_cell_angle_beta 90
_cell_angle_gamma 120
_cell_formula_units_Z 1
_cell_length_a 3.5956
_cell_length_b 3.5956
_cell_length_c 4.928
_cell_volume 55.175
_citation_journal_id_ASTM JSSCBI
_cod_data_source_file Chaix-Pluchery_JSSCBI_1987_1396.cif
_cod_data_source_block H2Ca1O2
_cod_original_cell_volume 55.17522
_cod_original_formula_sum 'H2 Ca1 O2'
_cod_database_code 1529752

loop_
_symmetry_equiv_pos_as_xyz
x,y,z
-y,x-y,z
-x+y,-x,z
y,x,-z
-x,-x+y,-z
x-y,-y,-z
-x,-y,-z
y,-x+y,-z
x-y,x,-z
-y,-x,z
x,x-y,z
-x+y,y,z

loop_
_atom_site_label
_atom_site_type_symbol
_atom_site_fract_x
_atom_site_fract_y
_atom_site_fract_z
_atom_site_occupancy
_atom_site_U_iso_or_equiv
Ca1 Ca+2 0 0 0 1 0.0
H1 H+1 0.3333 0.6667 0.425 1 0.0
O1 O-2 0.3333 0.6667 0.2341 1 0.0
